data_7700879
loop_
_publ_author_name
'Kukoyi, Adedayo'
'Micheli, Eric A.'
'Liu, Beibei'
'He, Hongshan'
'May, P. Stanley'

_publ_section_title
;
 BODIPY-functionalized 1,10-phenanthroline as a long wavelength sensitizer
 for near-infrared emission of the ytterbium(iii) ion.
;
_journal_issue 36
_journal_name_full 'Dalton transactions (Cambridge, England : 2003)'
_journal_page_first 13880
_journal_page_last 13887
_journal_paper_doi 10.1039/c9dt02850a
_journal_volume 48
_journal_year 2019
_chemical_formula_sum 'C40 H42 B2 F4 N6 O2'
_chemical_formula_weight 736.41
_space_group_crystal_system triclinic
_space_group_IT_number 2
_space_group_name_Hall '-P 1'
_space_group_name_H-M_alt 'P -1'
_symmetry_space_group_name_Hall '-P 1'
_symmetry_space_group_name_H-M 'P -1'
_atom_sites_solution_hydrogens geom
_audit_creation_method SHELXL-2018/3
_audit_update_record
;
2019-08-13 deposited with the CCDC.    2019-08-21 downloaded from the CCDC.
;
_cell_angle_alpha 97.6450(10)
_cell_angle_beta 97.9850(10)
_cell_angle_gamma 105.6490(10)
_cell_formula_units_Z 2
_cell_length_a 8.5972(5)
_cell_length_b 10.6737(6)
_cell_length_c 21.2322(13)
_cell_measurement_reflns_used 5610
_cell_measurement_temperature 100(2)
_cell_measurement_theta_max 25.00
_cell_measurement_theta_min 1.86
_cell_volume 1828.00(19)
_computing_structure_refinement 'SHELXL-2018/3 (Sheldrick, 2018)'
_diffrn_ambient_temperature 100(2)
_diffrn_measured_fraction_theta_full 0.998
_diffrn_measured_fraction_theta_max 0.997
_diffrn_measurement_device_type 'CCD area detector'
_diffrn_measurement_method 'Phi and Omega scan'
_diffrn_radiation_type MoK\a
_diffrn_radiation_wavelength 0.71073
_diffrn_reflns_av_R_equivalents 0.0370
_diffrn_reflns_av_unetI/netI 0.0478
_diffrn_reflns_Laue_measured_fraction_full 0.998
_diffrn_reflns_Laue_measured_fraction_max 0.997
_diffrn_reflns_limit_h_max 10
_diffrn_reflns_limit_h_min -10
_diffrn_reflns_limit_k_max 13
_diffrn_reflns_limit_k_min -13
_diffrn_reflns_limit_l_max 25
_diffrn_reflns_limit_l_min -25
_diffrn_reflns_number 19190
_diffrn_reflns_point_group_measured_fraction_full 0.998
_diffrn_reflns_point_group_measured_fraction_max 0.997
_diffrn_reflns_theta_full 25.242
_diffrn_reflns_theta_max 25.788
_diffrn_reflns_theta_min 1.969
_diffrn_source 'fine-focused sealed tube'
_exptl_absorpt_coefficient_mu 0.097
_exptl_absorpt_correction_T_max 0.9846
_exptl_absorpt_correction_T_min 0.9733
_exptl_absorpt_correction_type multi-scan
_exptl_crystal_colour orange
_exptl_crystal_density_diffrn 1.338
_exptl_crystal_density_method 'not measured'
_exptl_crystal_description plate
_exptl_crystal_F_000 772
_exptl_crystal_size_max 0.280
_exptl_crystal_size_mid 0.240
_exptl_crystal_size_min 0.160
_exptl_transmission_factor_max 0.985
_exptl_transmission_factor_min 0.973
_refine_diff_density_max 0.703
_refine_diff_density_min -0.435
_refine_diff_density_rms 0.048
_refine_ls_extinction_method none
_refine_ls_goodness_of_fit_ref 1.021
_refine_ls_hydrogen_treatment constr
_refine_ls_matrix_type full
_refine_ls_number_parameters 520
_refine_ls_number_reflns 7009
_refine_ls_number_restraints 21
_refine_ls_restrained_S_all 1.040
_refine_ls_R_factor_all 0.0748
_refine_ls_R_factor_gt 0.0486
_refine_ls_shift/su_max 0.000
_refine_ls_shift/su_mean 0.000
_refine_ls_structure_factor_coef Fsqd
_refine_ls_weighting_details 'w=1/[\s^2^(Fo^2^)+(0.0544P)^2^+0.7798P] where P=(Fo^2^+2Fc^2^)/3'
_refine_ls_weighting_scheme calc
_refine_ls_wR_factor_gt 0.1111
_refine_ls_wR_factor_ref 0.1225
_reflns_Friedel_coverage 0.000
_reflns_number_gt 5021
_reflns_number_total 7009
_reflns_threshold_expression 'I > 2\s(I)'
_cod_data_source_file c9dt02850a2.cif
_cod_data_source_block shelx
_cod_depositor_comments 'Adding full bibliography for 7700879.cif.'
_cod_database_code 7700879
_shelx_shelxl_version_number 2018/3
_shelx_space_group_comment
;
The symmetry employed for this shelxl refinement is uniquely defined
by the following loop, which should always be used as a source of
symmetry information in preference to the above space-group names.
They are only intended as comments.
;
_shelx_estimated_absorpt_t_min 0.973
_shelx_estimated_absorpt_t_max 0.985

loop_
_space_group_symop_operation_xyz
'x, y, z'
'-x, -y, -z'

loop_
_atom_site_label
_atom_site_type_symbol
_atom_site_fract_x
_atom_site_fract_y
_atom_site_fract_z
_atom_site_U_iso_or_equiv
_atom_site_adp_type
_atom_site_occupancy
_atom_site_site_symmetry_order
_atom_site_calc_flag
_atom_site_refinement_flags_posn
_atom_site_refinement_flags_adp
_atom_site_refinement_flags_occupancy
_atom_site_disorder_assembly
_atom_site_disorder_group
F3 F 0.79597(16) 0.55907(12) 0.48654(6) 0.0299(3) Uani 1 1 d . . . . .
F1 F 0.22324(14) -0.29447(12) 0.03644(6) 0.0298(3) Uani 1 1 d . . . . .
F4 F 0.60413(15) 0.44630(12) 0.39824(6) 0.0306(3) Uani 1 1 d . . . . .
F2 F 0.27643(15) -0.44592(12) -0.03631(6) 0.0294(3) Uani 1 1 d . . . . .
N5 N 0.8888(2) 0.48006(16) 0.39121(8) 0.0201(4) Uani 1 1 d . . . . .
N4 N 0.3966(2) -0.42230(17) 0.07581(8) 0.0216(4) Uani 1 1 d . . . . .
N6 N 0.7529(2) 0.32464(16) 0.45747(8) 0.0192(4) Uani 1 1 d . . . . .
N3 N 0.4961(2) -0.24729(17) 0.01202(8) 0.0211(4) Uani 1 1 d . . . . .
N2 N 1.1525(2) -0.16181(17) 0.22585(8) 0.0225(4) Uani 1 1 d . . . . .
N1 N 1.2393(2) 0.02303(17) 0.33509(8) 0.0215(4) Uani 1 1 d . . . . .
C8 C 1.0884(2) 0.00119(19) 0.29891(10) 0.0182(4) Uani 1 1 d . . . . .
C7 C 0.8814(2) -0.1292(2) 0.20409(10) 0.0186(4) Uani 1 1 d . . . . .
C13 C 0.6715(2) -0.2702(2) 0.10679(10) 0.0204(5) Uani 1 1 d . . . . .
B2 B 0.3413(3) -0.3546(2) 0.02018(12) 0.0236(5) Uani 1 1 d . . . . .
C4 C 0.9783(2) 0.07358(19) 0.31455(10) 0.0183(4) Uani 1 1 d . . . . .
C9 C 1.0397(2) -0.10033(19) 0.24145(10) 0.0183(4) Uani 1 1 d . . . . .
C6 C 0.7728(2) -0.0555(2) 0.22219(10) 0.0206(5) Uani 1 1 d . . . . .
H6 H 0.666093 -0.075406 0.196940 0.025 Uiso 1 1 calc R U . . .
C32 C 0.9333(2) 0.2650(2) 0.38863(10) 0.0194(4) Uani 1 1 d . . . . .
C3 C 1.0340(2) 0.17602(19) 0.36953(10) 0.0189(4) Uani 1 1 d . . . . .
C2 C 1.1874(3) 0.1976(2) 0.40533(10) 0.0238(5) Uani 1 1 d . . . . .
H2 H 1.227235 0.265614 0.442390 0.029 Uiso 1 1 calc R U . . .
C1 C 1.2848(3) 0.1181(2) 0.38657(10) 0.0236(5) Uani 1 1 d . . . . .
H1 H 1.389888 0.133462 0.412402 0.028 Uiso 1 1 calc R U . . .
C12 C 1.1073(3) -0.2540(2) 0.17309(10) 0.0252(5) Uani 1 1 d . . . . .
H12 H 1.185539 -0.296467 0.161199 0.030 Uiso 1 1 calc R U . . .
C14 C 0.7483(3) -0.0931(2) 0.03588(10) 0.0246(5) Uani 1 1 d . . . . .
C29 C 0.6695(2) 0.2743(2) 0.50209(10) 0.0216(5) Uani 1 1 d . . . . .
C20 C 0.5510(2) -0.3783(2) 0.11711(10) 0.0212(5) Uani 1 1 d . . . . .
C11 C 0.9518(3) -0.2929(2) 0.13379(10) 0.0235(5) Uani 1 1 d . . . . .
H11 H 0.925393 -0.361441 0.097125 0.028 Uiso 1 1 calc R U . . .
C10 C 0.8377(2) -0.2308(2) 0.14886(10) 0.0201(4) Uani 1 1 d . . . . .
C33 C 0.9644(2) 0.3865(2) 0.36787(10) 0.0197(4) Uani 1 1 d . . . . .
C34 C 1.0703(3) 0.4452(2) 0.32656(10) 0.0236(5) Uani 1 1 d . . . . .
C5 C 0.8200(3) 0.0420(2) 0.27460(10) 0.0210(5) Uani 1 1 d . . . . .
H5 H 0.746451 0.090432 0.285118 0.025 Uiso 1 1 calc R U . . .
C19 C 0.3704(3) -0.1928(2) -0.08989(11) 0.0307(5) Uani 1 1 d . . . . .
H19A H 0.360760 -0.274614 -0.119246 0.046 Uiso 1 1 calc R U . . .
H19B H 0.394252 -0.118132 -0.112979 0.046 Uiso 1 1 calc R U . . .
H19C H 0.266943 -0.199780 -0.074221 0.046 Uiso 1 1 calc R U . . .
C17 C 0.6602(3) -0.0757(2) -0.02013(11) 0.0279(5) Uani 1 1 d . . . . .
H17 H 0.697691 -0.009912 -0.045122 0.033 Uiso 1 1 calc R U . . .
C25 C 0.3054(3) -0.5305(2) 0.09454(11) 0.0247(5) Uani 1 1 d . . . . .
C27 C 0.7796(2) 0.1180(2) 0.46112(10) 0.0213(5) Uani 1 1 d . . . . .
C21 C 0.5506(3) -0.4645(2) 0.16292(10) 0.0242(5) Uani 1 1 d . . . . .
C16 C 0.6455(2) -0.2033(2) 0.05611(10) 0.0204(5) Uani 1 1 d . . . . .
C31 C 0.8262(2) 0.2319(2) 0.43162(10) 0.0194(4) Uani 1 1 d . . . . .
C18 C 0.5064(3) -0.1710(2) -0.03388(10) 0.0248(5) Uani 1 1 d . . . . .
C37 C 0.9459(3) 0.5910(2) 0.36742(10) 0.0233(5) Uani 1 1 d . . . . .
C38 C 0.8970(3) 0.7131(2) 0.38454(11) 0.0276(5) Uani 1 1 d . . . . .
H38A H 0.777965 0.689421 0.382937 0.041 Uiso 1 1 calc R U . . .
H38B H 0.926903 0.772083 0.353684 0.041 Uiso 1 1 calc R U . . .
H38C H 0.953892 0.758223 0.428251 0.041 Uiso 1 1 calc R U . . .
C22 C 0.6853(3) -0.4615(2) 0.21674(11) 0.0307(5) Uani 1 1 d . . . . .
H22A H 0.639523 -0.517451 0.246712 0.046 Uiso 1 1 calc R U . . .
H22B H 0.735789 -0.370457 0.239879 0.046 Uiso 1 1 calc R U . . .
H22C H 0.768665 -0.494649 0.198791 0.046 Uiso 1 1 calc R U . . .
C24 C 0.3978(3) -0.5580(2) 0.14765(11) 0.0260(5) Uani 1 1 d . . . . .
H24 H 0.361526 -0.629304 0.169697 0.031 Uiso 1 1 calc R U . . .
C23 C 0.8142(3) -0.0117(2) 0.44521(11) 0.0251(5) Uani 1 1 d . . . . .
H23A H 0.780345 -0.066519 0.477270 0.038 Uiso 1 1 calc R U . . .
H23B H 0.932132 0.003918 0.445803 0.038 Uiso 1 1 calc R U . . .
H23C H 0.752821 -0.057182 0.402134 0.038 Uiso 1 1 calc R U . . .
C35 C 1.1785(3) 0.3871(2) 0.28971(12) 0.0325(6) Uani 1 1 d . . . . .
H35A H 1.220571 0.444821 0.259850 0.049 Uiso 1 1 calc R U . . .
H35B H 1.114834 0.299450 0.265176 0.049 Uiso 1 1 calc R U . . .
H35C H 1.270698 0.378936 0.320004 0.049 Uiso 1 1 calc R U . . .
C36 C 1.0568(3) 0.5713(2) 0.32757(11) 0.0262(5) Uani 1 1 d . . . . .
H36 H 1.113715 0.634614 0.304850 0.031 Uiso 1 1 calc R U . . .
C15 C 0.9170(3) -0.0067(2) 0.06920(11) 0.0309(5) Uani 1 1 d . . . . .
H15A H 0.955227 0.063752 0.044791 0.046 Uiso 1 1 calc R U . . .
H15B H 0.993320 -0.060263 0.071434 0.046 Uiso 1 1 calc R U . . .
H15C H 0.911999 0.032461 0.113043 0.046 Uiso 1 1 calc R U . . .
C30 C 0.5765(3) 0.3461(2) 0.53985(11) 0.0274(5) Uani 1 1 d . . . . .
H30A H 0.653863 0.419587 0.571370 0.041 Uiso 1 1 calc R U . . .
H30B H 0.507517 0.285382 0.562578 0.041 Uiso 1 1 calc R U . . .
H30C H 0.506930 0.380723 0.510459 0.041 Uiso 1 1 calc R U . . .
C28 C 0.6848(3) 0.1471(2) 0.50497(10) 0.0239(5) Uani 1 1 d . . . . .
H28 H 0.637422 0.090552 0.532613 0.029 Uiso 1 1 calc R U . . .
C26 C 0.1346(3) -0.6055(2) 0.06151(12) 0.0319(5) Uani 1 1 d . . . . .
H26A H 0.073978 -0.543291 0.050562 0.048 Uiso 1 1 calc R U . . .
H26B H 0.079621 -0.659741 0.090340 0.048 Uiso 1 1 calc R U . . .
H26C H 0.137813 -0.662748 0.021902 0.048 Uiso 1 1 calc R U . . .
B1 B 0.7567(3) 0.4561(2) 0.43441(12) 0.0215(5) Uani 1 1 d . . . . .
O1 O 0.4611(3) 0.8620(2) 0.34127(9) 0.0597(6) Uani 1 1 d . . . . .
H1A H 0.386050 0.891802 0.325775 0.072 Uiso 1 1 calc R U . . .
C40 C 0.4711(3) 0.7570(2) 0.29653(12) 0.0369(6) Uani 1 1 d . . . . .
H40A H 0.584938 0.753877 0.301515 0.055 Uiso 1 1 calc R U . . .
H40B H 0.435097 0.769916 0.252625 0.055 Uiso 1 1 calc R U . . .
H40C H 0.400185 0.673741 0.304087 0.055 Uiso 1 1 calc R U . . .
O2 O 0.4521(3) 0.0530(2) 0.21497(12) 0.0462(7) Uani 0.838(4) 1 d D U P A 2
H2A H 0.381371 -0.001406 0.229252 0.069 Uiso 0.838(4) 1 calc R U P A 2
C39 C 0.4922(5) 0.1867(4) 0.2559(2) 0.0610(11) Uani 0.838(4) 1 d D U P A 2
H39A H 0.574322 0.250178 0.239117 0.091 Uiso 0.838(4) 1 calc R U P A 2
H39B H 0.536218 0.182942 0.300491 0.091 Uiso 0.838(4) 1 calc R U P A 2
H39C H 0.392409 0.214646 0.254884 0.091 Uiso 0.838(4) 1 calc R U P A 2
O2A O 0.2704(16) 0.1114(14) 0.1748(7) 0.070(4) Uani 0.162(4) 1 d D U P A 3
H2AA H 0.272943 0.038902 0.154695 0.104 Uiso 0.162(4) 1 calc R U P A 3
C39A C 0.413(2) 0.165(2) 0.2228(11) 0.073(5) Uani 0.162(4) 1 d D U P A 3
H39D H 0.414882 0.253565 0.243620 0.109 Uiso 0.162(4) 1 calc R U P A 3
H39E H 0.510485 0.172180 0.202883 0.109 Uiso 0.162(4) 1 calc R U P A 3
H39F H 0.412605 0.107997 0.255174 0.109 Uiso 0.162(4) 1 calc R U P A 3

loop_
_atom_site_aniso_label
_atom_site_aniso_U_11
_atom_site_aniso_U_22
_atom_site_aniso_U_33
_atom_site_aniso_U_23
_atom_site_aniso_U_13
_atom_site_aniso_U_12
F3 0.0403(8) 0.0218(7) 0.0278(7) -0.0041(5) 0.0094(6) 0.0120(6)
F1 0.0203(7) 0.0370(8) 0.0328(7) 0.0019(6) 0.0047(6) 0.0121(6)
F4 0.0230(7) 0.0362(8) 0.0361(8) 0.0066(6) 0.0021(6) 0.0158(6)
F2 0.0265(7) 0.0292(7) 0.0239(7) -0.0058(5) -0.0013(5) 0.0018(6)
N5 0.0203(9) 0.0174(9) 0.0219(9) -0.0014(7) 0.0000(7) 0.0087(7)
N4 0.0157(9) 0.0227(9) 0.0223(10) -0.0042(8) 0.0016(7) 0.0038(7)
N6 0.0179(9) 0.0196(9) 0.0190(9) -0.0021(7) 0.0020(7) 0.0070(7)
N3 0.0196(9) 0.0219(9) 0.0196(9) -0.0030(7) 0.0011(7) 0.0070(8)
N2 0.0196(9) 0.0244(10) 0.0229(10) -0.0034(8) 0.0021(8) 0.0098(8)
N1 0.0194(9) 0.0221(9) 0.0215(9) -0.0024(8) -0.0009(7) 0.0086(8)
C8 0.0171(10) 0.0179(10) 0.0190(11) 0.0008(8) 0.0019(8) 0.0062(8)
C7 0.0181(10) 0.0187(10) 0.0184(11) 0.0010(8) 0.0030(8) 0.0054(9)
C13 0.0187(11) 0.0213(11) 0.0191(11) -0.0067(9) 0.0020(9) 0.0079(9)
B2 0.0192(12) 0.0254(13) 0.0233(13) -0.0044(10) 0.0017(10) 0.0068(11)
C4 0.0189(11) 0.0169(10) 0.0190(11) 0.0021(8) 0.0039(8) 0.0053(9)
C9 0.0168(10) 0.0188(11) 0.0186(11) 0.0006(8) 0.0030(8) 0.0057(8)
C6 0.0152(10) 0.0233(11) 0.0227(11) 0.0005(9) 0.0023(9) 0.0071(9)
C32 0.0185(11) 0.0200(11) 0.0161(10) -0.0049(8) -0.0033(8) 0.0068(9)
C3 0.0208(11) 0.0175(10) 0.0182(11) 0.0006(8) 0.0026(9) 0.0071(9)
C2 0.0249(12) 0.0218(11) 0.0217(11) -0.0044(9) -0.0010(9) 0.0086(9)
C1 0.0203(11) 0.0254(12) 0.0222(11) -0.0031(9) -0.0035(9) 0.0093(9)
C12 0.0228(11) 0.0271(12) 0.0266(12) -0.0041(10) 0.0043(9) 0.0132(10)
C14 0.0234(12) 0.0237(11) 0.0253(12) -0.0021(9) 0.0058(9) 0.0067(9)
C29 0.0177(11) 0.0239(11) 0.0202(11) -0.0015(9) -0.0010(9) 0.0057(9)
C20 0.0180(11) 0.0226(11) 0.0198(11) -0.0053(9) 0.0006(9) 0.0067(9)
C11 0.0211(11) 0.0234(11) 0.0222(11) -0.0067(9) 0.0011(9) 0.0068(9)
C10 0.0179(11) 0.0209(11) 0.0193(11) 0.0000(9) 0.0024(8) 0.0044(9)
C33 0.0197(11) 0.0207(11) 0.0185(11) -0.0021(9) 0.0013(9) 0.0094(9)
C34 0.0230(11) 0.0245(12) 0.0229(11) 0.0007(9) 0.0019(9) 0.0095(9)
C5 0.0201(11) 0.0216(11) 0.0233(11) 0.0007(9) 0.0045(9) 0.0108(9)
C19 0.0319(13) 0.0329(13) 0.0259(13) 0.0027(10) -0.0006(10) 0.0113(11)
C17 0.0287(13) 0.0289(12) 0.0262(12) 0.0060(10) 0.0064(10) 0.0076(10)
C25 0.0215(11) 0.0253(12) 0.0255(12) -0.0021(9) 0.0069(9) 0.0055(9)
C27 0.0192(11) 0.0206(11) 0.0210(11) -0.0012(9) -0.0027(9) 0.0061(9)
C21 0.0237(12) 0.0247(12) 0.0224(11) -0.0035(9) 0.0039(9) 0.0079(9)
C16 0.0165(10) 0.0221(11) 0.0193(11) -0.0046(9) 0.0013(8) 0.0053(9)
C31 0.0177(10) 0.0180(10) 0.0206(11) -0.0031(8) -0.0010(9) 0.0076(9)
C18 0.0262(12) 0.0243(12) 0.0236(12) -0.0004(9) 0.0049(9) 0.0092(10)
C37 0.0236(11) 0.0212(11) 0.0232(12) 0.0006(9) -0.0019(9) 0.0083(9)
C38 0.0312(13) 0.0218(12) 0.0320(13) 0.0043(10) 0.0049(10) 0.0122(10)
C22 0.0306(13) 0.0297(13) 0.0293(13) 0.0050(10) 0.0000(10) 0.0078(10)
C24 0.0272(12) 0.0243(12) 0.0267(12) 0.0035(10) 0.0085(10) 0.0068(10)
C23 0.0257(12) 0.0207(11) 0.0285(12) 0.0016(9) 0.0022(10) 0.0089(9)
C35 0.0363(14) 0.0321(13) 0.0347(14) 0.0063(11) 0.0169(11) 0.0143(11)
C36 0.0265(12) 0.0244(12) 0.0293(12) 0.0073(10) 0.0081(10) 0.0074(10)
C15 0.0231(12) 0.0322(13) 0.0319(13) 0.0047(11) 0.0034(10) 0.0005(10)
C30 0.0249(12) 0.0300(12) 0.0286(12) 0.0006(10) 0.0071(10) 0.0112(10)
C28 0.0225(11) 0.0250(12) 0.0231(11) 0.0037(9) 0.0025(9) 0.0061(9)
C26 0.0219(12) 0.0311(13) 0.0370(14) 0.0019(11) 0.0045(10) 0.0009(10)
B1 0.0219(13) 0.0191(12) 0.0221(13) -0.0033(10) 0.0010(10) 0.0084(10)
O1 0.0584(14) 0.0720(14) 0.0511(12) -0.0161(11) -0.0157(10) 0.0490(12)
C40 0.0292(13) 0.0422(15) 0.0433(15) 0.0054(12) 0.0079(11) 0.0175(12)
O2 0.0315(13) 0.0502(14) 0.0631(16) 0.0218(12) 0.0188(11) 0.0115(10)
C39 0.046(2) 0.067(2) 0.102(3) 0.056(2) 0.042(2) 0.0369(18)
O2A 0.055(8) 0.064(9) 0.087(10) 0.012(7) 0.007(6) 0.018(7)
C39A 0.057(9) 0.068(9) 0.091(11) 0.011(8) 0.007(7) 0.019(7)

loop_
_atom_type_symbol
_atom_type_description
_atom_type_scat_dispersion_real
_atom_type_scat_dispersion_imag
_atom_type_scat_source
C C 0.0033 0.0016 'International Tables Vol C Tables 4.2.6.8 and 6.1.1.4'
H H 0.0000 0.0000 'International Tables Vol C Tables 4.2.6.8 and 6.1.1.4'
N N 0.0061 0.0033 'International Tables Vol C Tables 4.2.6.8 and 6.1.1.4'
F F 0.0171 0.0103 'International Tables Vol C Tables 4.2.6.8 and 6.1.1.4'
B B 0.0013 0.0007 'International Tables Vol C Tables 4.2.6.8 and 6.1.1.4'
O O 0.0106 0.0060 'International Tables Vol C Tables 4.2.6.8 and 6.1.1.4'

loop_
_geom_angle_atom_site_label_1
_geom_angle_atom_site_label_2
_geom_angle_atom_site_label_3
_geom_angle
C37 N5 C33 108.45(17)
C37 N5 B1 126.22(17)
C33 N5 B1 125.28(17)
C25 N4 C20 108.04(18)
C25 N4 B2 126.63(18)
C20 N4 B2 125.31(18)
C29 N6 C31 108.23(17)
C29 N6 B1 126.33(17)
C31 N6 B1 125.26(17)
C18 N3 C16 108.11(17)
C18 N3 B2 126.66(18)
C16 N3 B2 124.89(18)
C12 N2 C9 117.08(18)
C1 N1 C8 117.47(17)
N1 C8 C4 123.10(18)
N1 C8 C9 117.74(17)
C4 C8 C9 119.16(18)
C9 C7 C10 117.47(18)
C9 C7 C6 119.76(18)
C10 C7 C6 122.77(18)
C20 C13 C16 122.12(19)
C20 C13 C10 118.66(19)
C16 C13 C10 119.09(19)
F2 B2 F1 109.34(18)
F2 B2 N4 110.60(18)
F1 B2 N4 110.06(18)
F2 B2 N3 110.76(18)
F1 B2 N3 109.34(18)
N4 B2 N3 106.70(17)
C3 C4 C8 117.21(18)
C3 C4 C5 123.36(18)
C8 C4 C5 119.42(18)
N2 C9 C7 123.28(18)
N2 C9 C8 117.43(17)
C7 C9 C8 119.29(17)
C5 C6 C7 120.99(19)
C5 C6 H6 119.5
C7 C6 H6 119.5
C33 C32 C31 121.92(18)
C33 C32 C3 117.67(18)
C31 C32 C3 120.02(18)
C2 C3 C4 118.96(18)
C2 C3 C32 118.75(18)
C4 C3 C32 122.26(18)
C3 C2 C1 119.21(19)
C3 C2 H2 120.4
C1 C2 H2 120.4
N1 C1 C2 124.00(19)
N1 C1 H1 118.0
C2 C1 H1 118.0
N2 C12 C11 124.16(19)
N2 C12 H12 117.9
C11 C12 H12 117.9
C17 C14 C16 106.34(19)
C17 C14 C15 125.5(2)
C16 C14 C15 128.1(2)
N6 C29 C28 108.89(18)
N6 C29 C30 123.20(19)
C28 C29 C30 127.9(2)
C13 C20 N4 119.82(19)
C13 C20 C21 132.31(19)
N4 C20 C21 107.83(18)
C10 C11 C12 119.15(19)
C10 C11 H11 120.4
C12 C11 H11 120.4
C11 C10 C7 118.82(19)
C11 C10 C13 119.73(18)
C7 C10 C13 121.45(17)
C32 C33 N5 119.75(18)
C32 C33 C34 132.76(19)
N5 C33 C34 107.42(17)
C36 C34 C33 106.06(18)
C36 C34 C35 125.1(2)
C33 C34 C35 128.79(19)
C6 C5 C4 121.33(18)
C6 C5 H5 119.3
C4 C5 H5 119.3
C18 C19 H19A 109.5
C18 C19 H19B 109.5
H19A C19 H19B 109.5
C18 C19 H19C 109.5
H19A C19 H19C 109.5
H19B C19 H19C 109.5
C14 C17 C18 108.6(2)
C14 C17 H17 125.7
C18 C17 H17 125.7
N4 C25 C24 109.09(19)
N4 C25 C26 123.4(2)
C24 C25 C26 127.5(2)
C28 C27 C31 106.11(18)
C28 C27 C23 125.8(2)
C31 C27 C23 127.94(19)
C24 C21 C20 106.08(19)
C24 C21 C22 124.9(2)
C20 C21 C22 129.0(2)
C13 C16 N3 120.03(19)
C13 C16 C14 132.19(19)
N3 C16 C14 107.73(18)
C32 C31 N6 119.73(18)
C32 C31 C27 132.19(18)
N6 C31 C27 107.90(17)
N3 C18 C17 109.26(19)
N3 C18 C19 122.6(2)
C17 C18 C19 128.1(2)
N5 C37 C36 109.02(18)
N5 C37 C38 122.97(19)
C36 C37 C38 128.0(2)
C37 C38 H38A 109.5
C37 C38 H38B 109.5
H38A C38 H38B 109.5
C37 C38 H38C 109.5
H38A C38 H38C 109.5
H38B C38 H38C 109.5
C21 C22 H22A 109.5
C21 C22 H22B 109.5
H22A C22 H22B 109.5
C21 C22 H22C 109.5
H22A C22 H22C 109.5
H22B C22 H22C 109.5
C21 C24 C25 109.0(2)
C21 C24 H24 125.5
C25 C24 H24 125.5
C27 C23 H23A 109.5
C27 C23 H23B 109.5
H23A C23 H23B 109.5
C27 C23 H23C 109.5
H23A C23 H23C 109.5
H23B C23 H23C 109.5
C34 C35 H35A 109.5
C34 C35 H35B 109.5
H35A C35 H35B 109.5
C34 C35 H35C 109.5
H35A C35 H35C 109.5
H35B C35 H35C 109.5
C34 C36 C37 109.0(2)
C34 C36 H36 125.5
C37 C36 H36 125.5
C14 C15 H15A 109.5
C14 C15 H15B 109.5
H15A C15 H15B 109.5
C14 C15 H15C 109.5
H15A C15 H15C 109.5
H15B C15 H15C 109.5
C29 C30 H30A 109.5
C29 C30 H30B 109.5
H30A C30 H30B 109.5
C29 C30 H30C 109.5
H30A C30 H30C 109.5
H30B C30 H30C 109.5
C27 C28 C29 108.83(19)
C27 C28 H28 125.6
C29 C28 H28 125.6
C25 C26 H26A 109.5
C25 C26 H26B 109.5
H26A C26 H26B 109.5
C25 C26 H26C 109.5
H26A C26 H26C 109.5
H26B C26 H26C 109.5
F3 B1 F4 109.47(17)
F3 B1 N6 110.76(18)
F4 B1 N6 109.97(18)
F3 B1 N5 110.41(18)
F4 B1 N5 109.56(18)
N6 B1 N5 106.63(16)
C40 O1 H1A 109.5
O1 C40 H40A 109.5
O1 C40 H40B 109.5
H40A C40 H40B 109.5
O1 C40 H40C 109.5
H40A C40 H40C 109.5
H40B C40 H40C 109.5
C39 O2 H2A 109.5
O2 C39 H39A 109.5
O2 C39 H39B 109.5
H39A C39 H39B 109.5
O2 C39 H39C 109.5
H39A C39 H39C 109.5
H39B C39 H39C 109.5
C39A O2A H2AA 109.5
O2A C39A H39D 109.5
O2A C39A H39E 109.5
H39D C39A H39E 109.5
O2A C39A H39F 109.5
H39D C39A H39F 109.5
H39E C39A H39F 109.5

loop_
_geom_bond_atom_site_label_1
_geom_bond_atom_site_label_2
_geom_bond_distance
F3 B1 1.385(3)
F1 B2 1.397(3)
F4 B1 1.395(3)
F2 B2 1.382(3)
N5 C37 1.346(3)
N5 C33 1.405(2)
N5 B1 1.546(3)
N4 C25 1.352(3)
N4 C20 1.408(3)
N4 B2 1.549(3)
N6 C29 1.348(3)
N6 C31 1.402(2)
N6 B1 1.541(3)
N3 C18 1.348(3)
N3 C16 1.403(3)
N3 B2 1.552(3)
N2 C12 1.324(3)
N2 C9 1.362(2)
N1 C1 1.323(3)
N1 C8 1.356(3)
C8 C4 1.421(3)
C8 C9 1.449(3)
C7 C9 1.409(3)
C7 C10 1.418(3)
C7 C6 1.434(3)
C13 C20 1.392(3)
C13 C16 1.394(3)
C13 C10 1.496(3)
C4 C3 1.418(3)
C4 C5 1.428(3)
C6 C5 1.350(3)
C6 H6 0.9500
C32 C33 1.394(3)
C32 C31 1.396(3)
C32 C3 1.502(3)
C3 C2 1.372(3)
C2 C1 1.402(3)
C2 H2 0.9500
C1 H1 0.9500
C12 C11 1.398(3)
C12 H12 0.9500
C14 C17 1.381(3)
C14 C16 1.424(3)
C14 C15 1.508(3)
C29 C28 1.407(3)
C29 C30 1.488(3)
C20 C21 1.425(3)
C11 C10 1.373(3)
C11 H11 0.9500
C33 C34 1.432(3)
C34 C36 1.380(3)
C34 C35 1.499(3)
C5 H5 0.9500
C19 C18 1.493(3)
C19 H19A 0.9800
C19 H19B 0.9800
C19 H19C 0.9800
C17 C18 1.399(3)
C17 H17 0.9500
C25 C24 1.398(3)
C25 C26 1.489(3)
C27 C28 1.378(3)
C27 C31 1.428(3)
C27 C23 1.498(3)
C21 C24 1.384(3)
C21 C22 1.500(3)
C37 C36 1.398(3)
C37 C38 1.490(3)
C38 H38A 0.9800
C38 H38B 0.9800
C38 H38C 0.9800
C22 H22A 0.9800
C22 H22B 0.9800
C22 H22C 0.9800
C24 H24 0.9500
C23 H23A 0.9800
C23 H23B 0.9800
C23 H23C 0.9800
C35 H35A 0.9800
C35 H35B 0.9800
C35 H35C 0.9800
C36 H36 0.9500
C15 H15A 0.9800
C15 H15B 0.9800
C15 H15C 0.9800
C30 H30A 0.9800
C30 H30B 0.9800
C30 H30C 0.9800
C28 H28 0.9500
C26 H26A 0.9800
C26 H26B 0.9800
C26 H26C 0.9800
O1 C40 1.399(3)
O1 H1A 0.8400
C40 H40A 0.9800
C40 H40B 0.9800
C40 H40C 0.9800
O2 C39 1.494(4)
O2 H2A 0.8400
C39 H39A 0.9800
C39 H39B 0.9800
C39 H39C 0.9800
O2A C39A 1.410(9)
O2A H2AA 0.8400
C39A H39D 0.9800
C39A H39E 0.9800
C39A H39F 0.9800

loop_
_geom_torsion_atom_site_label_1
_geom_torsion_atom_site_label_2
_geom_torsion_atom_site_label_3
_geom_torsion_atom_site_label_4
_geom_torsion
C1 N1 C8 C4 -1.2(3)
C1 N1 C8 C9 178.30(19)
C25 N4 B2 F2 -51.9(3)
C20 N4 B2 F2 130.08(19)
C25 N4 B2 F1 69.0(3)
C20 N4 B2 F1 -109.0(2)
C25 N4 B2 N3 -172.45(18)
C20 N4 B2 N3 9.5(3)
C18 N3 B2 F2 54.6(3)
C16 N3 B2 F2 -132.91(19)
C18 N3 B2 F1 -66.0(3)
C16 N3 B2 F1 106.5(2)
C18 N3 B2 N4 175.05(18)
C16 N3 B2 N4 -12.5(3)
N1 C8 C4 C3 2.3(3)
C9 C8 C4 C3 -177.18(18)
N1 C8 C4 C5 -178.50(19)
C9 C8 C4 C5 2.1(3)
C12 N2 C9 C7 -0.8(3)
C12 N2 C9 C8 -179.68(19)
C10 C7 C9 N2 2.2(3)
C6 C7 C9 N2 -176.99(19)
C10 C7 C9 C8 -178.96(19)
C6 C7 C9 C8 1.9(3)
N1 C8 C9 N2 -3.5(3)
C4 C8 C9 N2 175.96(19)
N1 C8 C9 C7 177.57(18)
C4 C8 C9 C7 -3.0(3)
C9 C7 C6 C5 0.2(3)
C10 C7 C6 C5 -179.0(2)
C8 C4 C3 C2 -1.6(3)
C5 C4 C3 C2 179.2(2)
C8 C4 C3 C32 176.10(19)
C5 C4 C3 C32 -3.1(3)
C33 C32 C3 C2 82.2(2)
C31 C32 C3 C2 -90.8(2)
C33 C32 C3 C4 -95.5(2)
C31 C32 C3 C4 91.4(2)
C4 C3 C2 C1 0.1(3)
C32 C3 C2 C1 -177.74(19)
C8 N1 C1 C2 -0.6(3)
C3 C2 C1 N1 1.1(3)
C9 N2 C12 C11 -1.2(3)
C31 N6 C29 C28 -1.1(2)
B1 N6 C29 C28 174.33(18)
C31 N6 C29 C30 179.74(19)
B1 N6 C29 C30 -4.8(3)
C16 C13 C20 N4 -0.5(3)
C10 C13 C20 N4 -176.29(17)
C16 C13 C20 C21 177.0(2)
C10 C13 C20 C21 1.2(3)
C25 N4 C20 C13 177.61(18)
B2 N4 C20 C13 -4.1(3)
C25 N4 C20 C21 -0.4(2)
B2 N4 C20 C21 177.92(18)
N2 C12 C11 C10 1.7(4)
C12 C11 C10 C7 -0.2(3)
C12 C11 C10 C13 179.3(2)
C9 C7 C10 C11 -1.6(3)
C6 C7 C10 C11 177.6(2)
C9 C7 C10 C13 178.95(19)
C6 C7 C10 C13 -1.9(3)
C20 C13 C10 C11 84.2(3)
C16 C13 C10 C11 -91.8(2)
C20 C13 C10 C7 -96.3(2)
C16 C13 C10 C7 87.7(2)
C31 C32 C33 N5 1.0(3)
C3 C32 C33 N5 -171.86(17)
C31 C32 C33 C34 177.7(2)
C3 C32 C33 C34 4.9(3)
C37 N5 C33 C32 176.22(18)
B1 N5 C33 C32 -6.3(3)
C37 N5 C33 C34 -1.3(2)
B1 N5 C33 C34 176.23(18)
C32 C33 C34 C36 -176.0(2)
N5 C33 C34 C36 1.1(2)
C32 C33 C34 C35 3.0(4)
N5 C33 C34 C35 -180.0(2)
C7 C6 C5 C4 -1.1(3)
C3 C4 C5 C6 179.2(2)
C8 C4 C5 C6 0.0(3)
C16 C14 C17 C18 0.7(2)
C15 C14 C17 C18 -176.8(2)
C20 N4 C25 C24 0.1(2)
B2 N4 C25 C24 -178.19(18)
C20 N4 C25 C26 -179.34(19)
B2 N4 C25 C26 2.4(3)
C13 C20 C21 C24 -177.1(2)
N4 C20 C21 C24 0.5(2)
C13 C20 C21 C22 1.7(4)
N4 C20 C21 C22 179.3(2)
C20 C13 C16 N3 -2.4(3)
C10 C13 C16 N3 173.41(17)
C20 C13 C16 C14 -179.4(2)
C10 C13 C16 C14 -3.6(3)
C18 N3 C16 C13 -176.37(18)
B2 N3 C16 C13 10.0(3)
C18 N3 C16 C14 1.3(2)
B2 N3 C16 C14 -172.37(18)
C17 C14 C16 C13 176.1(2)
C15 C14 C16 C13 -6.5(4)
C17 C14 C16 N3 -1.2(2)
C15 C14 C16 N3 176.2(2)
C33 C32 C31 N6 -3.1(3)
C3 C32 C31 N6 169.61(17)
C33 C32 C31 C27 -177.5(2)
C3 C32 C31 C27 -4.8(3)
C29 N6 C31 C32 -173.83(18)
B1 N6 C31 C32 10.7(3)
C29 N6 C31 C27 1.8(2)
B1 N6 C31 C27 -173.67(18)
C28 C27 C31 C32 173.1(2)
C23 C27 C31 C32 -11.1(4)
C28 C27 C31 N6 -1.8(2)
C23 C27 C31 N6 173.99(19)
C16 N3 C18 C17 -0.9(2)
B2 N3 C18 C17 172.66(19)
C16 N3 C18 C19 178.16(19)
B2 N3 C18 C19 -8.3(3)
C14 C17 C18 N3 0.1(2)
C14 C17 C18 C19 -178.9(2)
C33 N5 C37 C36 1.0(2)
B1 N5 C37 C36 -176.49(19)
C33 N5 C37 C38 -177.36(19)
B1 N5 C37 C38 5.2(3)
C20 C21 C24 C25 -0.5(2)
C22 C21 C24 C25 -179.3(2)
N4 C25 C24 C21 0.2(2)
C26 C25 C24 C21 179.7(2)
C33 C34 C36 C37 -0.5(2)
C35 C34 C36 C37 -179.5(2)
N5 C37 C36 C34 -0.3(3)
C38 C37 C36 C34 177.9(2)
C31 C27 C28 C29 1.2(2)
C23 C27 C28 C29 -174.77(19)
N6 C29 C28 C27 -0.1(2)
C30 C29 C28 C27 179.0(2)
C29 N6 B1 F3 51.5(3)
C31 N6 B1 F3 -133.84(19)
C29 N6 B1 F4 -69.7(3)
C31 N6 B1 F4 105.0(2)
C29 N6 B1 N5 171.62(18)
C31 N6 B1 N5 -13.7(3)
C37 N5 B1 F3 -51.1(3)
C33 N5 B1 F3 131.86(19)
C37 N5 B1 F4 69.6(2)
C33 N5 B1 F4 -107.5(2)
C37 N5 B1 N6 -171.46(18)
C33 N5 B1 N6 11.5(3)
